data_4119140
loop_
_publ_author_name
'Jonathan C. Barnes'
'Michal Jur\'i\<cek'
'Nathan L. Strutt'
'Marco Frasconi'
'Srinivasan Sampath'
'Marc A. Giesener'
'Psaras L. McGrier'
'Carson J. Bruns'
'Charlotte L. Stern'
'Amy A. Sarjeant'
'J. Fraser Stoddart'

_publ_contact_author_name
;
;
_publ_section_title
;
 ExBox: A Polycyclic Aromatic Hydrocarbon Scavenger
;
_journal_name_full 'Journal of the American Chemical Society'
_journal_page_first 183
_journal_page_last 192
_journal_paper_doi 10.1021/ja307360n
_journal_volume 135
_journal_year 2013
_chemical_formula_moiety 'C48 H40 N4, 2(C2 H3 N), 2(C14 H10), 4(F6 P)'
_chemical_formula_sum 'C80 H66 F24 N6 P4'
_chemical_formula_weight 1691.27
_chemical_name_systematic
;
 ? 
;
_space_group_crystal_system monoclinic
_space_group_IT_number 15
_space_group_name_Hall '-C 2yc'
_space_group_name_H-M_alt 'C 1 2/c 1'
_symmetry_space_group_name_Hall '-C 2yc'
_symmetry_space_group_name_H-M 'C 1 2/c 1'
_atom_sites_solution_hydrogens geom
_atom_sites_solution_primary dual
_atom_sites_solution_secondary difmap
_audit_creation_date 2012-05-04
_audit_creation_method
;
  Olex2 1.2
  (compiled May  4 2012 14:03:18, GUI svn.r4222)
;
_cell_angle_alpha 90.00
_cell_angle_beta 90.897(14)
_cell_angle_gamma 90.00
_cell_formula_units_Z 4
_cell_length_a 11.247(7)
_cell_length_b 19.121(13)
_cell_length_c 33.70(2)
_cell_measurement_reflns_used 9906
_cell_measurement_temperature 100(2)
_cell_measurement_theta_max 64.57
_cell_measurement_theta_min 4.57
_cell_volume 7246(8)
_computing_cell_refinement 'SAINT V7.23A (Bruker, 2005)'
_computing_data_collection 'APEX2 V2.1-4 (Bruker, 2007)'
_computing_data_reduction 'Bruker SAINT'
_computing_molecular_graphics
;
O. V. Dolomanov, L. J. Bourhis, R. J. Gildea, J. A. K. Howard and H. Puschmann,
OLEX2: a complete structure solution, refinement and analysis program.
J. Appl. Cryst. (2009). 42, 339-341.
;
_computing_publication_material
;
O. V. Dolomanov, L. J. Bourhis, R. J. Gildea, J. A. K. Howard and H. Puschmann,
OLEX2: a complete structure solution, refinement and analysis program.
J. Appl. Cryst. (2009). 42, 339-341.
;
_computing_structure_refinement
;
XL, G.M. Sheldrick, Acta Cryst.
(2008). A64, 112-122
;
_computing_structure_solution
;
XM, G.M. Sheldrick, Acta Cryst.
(2008). A64, 112-122
;
_diffrn_ambient_temperature 99.99
_diffrn_detector_area_resol_mean 8
_diffrn_measured_fraction_theta_full 0.973
_diffrn_measured_fraction_theta_max 0.973
_diffrn_measurement_device_type 'Bruker Kappa APEX CCD area detector'
_diffrn_measurement_method '\w and \f scans'
_diffrn_radiation_monochromator 'Quazar optics'
_diffrn_radiation_type CuK\a
_diffrn_radiation_wavelength 1.54178
_diffrn_reflns_av_R_equivalents 0.0227
_diffrn_reflns_av_unetI/netI 0.0257
_diffrn_reflns_limit_h_max 6
_diffrn_reflns_limit_h_min -13
_diffrn_reflns_limit_k_max 15
_diffrn_reflns_limit_k_min -22
_diffrn_reflns_limit_l_max 37
_diffrn_reflns_limit_l_min -38
_diffrn_reflns_number 16633
_diffrn_reflns_theta_full 64.72
_diffrn_reflns_theta_max 64.72
_diffrn_reflns_theta_min 4.56
_diffrn_source microsource
_diffrn_standards_number 0
_exptl_absorpt_coefficient_mu 1.973
_exptl_absorpt_correction_T_max 0.7526
_exptl_absorpt_correction_T_min 0.6197
_exptl_absorpt_correction_type multi-scan
_exptl_absorpt_process_details
;
SADABS-2008/1 (Bruker,2008) was used for absorption correction.
wR2(int) was 0.0511 before and 0.0350 after correction.
The Ratio of minimum to maximum transmission is 0.8234.
The \l/2 correction factor is 0.0015.
;
_exptl_crystal_colour yellow
_exptl_crystal_colour_primary yellow
_exptl_crystal_density_diffrn 1.550
_exptl_crystal_description needle
_exptl_crystal_F_000 3456
_exptl_crystal_size_max 0.366
_exptl_crystal_size_mid 0.12
_exptl_crystal_size_min 0.094
_refine_diff_density_max 1.172
_refine_diff_density_min -0.780
_refine_diff_density_rms 0.071
_refine_ls_extinction_method none
_refine_ls_goodness_of_fit_ref 1.096
_refine_ls_hydrogen_treatment constr
_refine_ls_matrix_type full
_refine_ls_number_parameters 513
_refine_ls_number_reflns 5949
_refine_ls_number_restraints 23
_refine_ls_restrained_S_all 1.191
_refine_ls_R_factor_all 0.0544
_refine_ls_R_factor_gt 0.0503
_refine_ls_shift/su_max 0.004
_refine_ls_shift/su_mean 0.000
_refine_ls_structure_factor_coef Fsqd
_refine_ls_weighting_details 'calc w=1/[\s^2^(Fo^2^)+(0.0533P)^2^+27.3942P] where P=(Fo^2^+2Fc^2^)/3'
_refine_ls_weighting_scheme calc
_refine_ls_wR_factor_gt 0.1328
_refine_ls_wR_factor_ref 0.1414
_reflns_number_gt 5494
_reflns_number_total 5949
_reflns_threshold_expression >2sigma(I)
_cod_data_source_file ja307360n_si_005.cif
_cod_data_source_block n1825
_cod_database_code 4119140

loop_
_space_group_symop_id
_space_group_symop_operation_xyz
1 'x, y, z'
2 '-x, y, -z+1/2'
3 'x+1/2, y+1/2, z'
4 '-x+1/2, y+1/2, -z+1/2'
5 '-x, -y, -z'
6 'x, -y, z-1/2'
7 '-x+1/2, -y+1/2, -z'
8 'x+1/2, -y+1/2, z-1/2'

loop_
_atom_site_label
_atom_site_type_symbol
_atom_site_fract_x
_atom_site_fract_y
_atom_site_fract_z
_atom_site_U_iso_or_equiv
_atom_site_adp_type
_atom_site_occupancy
_atom_site_symmetry_multiplicity
_atom_site_calc_flag
_atom_site_refinement_flags
_atom_site_disorder_assembly
_atom_site_disorder_group
N1 N 0.0826(2) 0.28576(13) 0.95504(7) 0.0241(5) Uani 1 1 d . . .
N2 N 0.4251(2) 0.29358(13) 0.64357(7) 0.0236(5) Uani 1 1 d . . .
C1 C 0.0999(3) 0.34836(16) 0.93712(9) 0.0262(6) Uani 1 1 d . . .
H1 H 0.0692 0.3897 0.9487 0.031 Uiso 1 1 calc R . .
C2 C 0.1611(3) 0.35249(15) 0.90252(9) 0.0249(6) Uani 1 1 d . . .
H2 H 0.1731 0.3966 0.8903 0.030 Uiso 1 1 calc R . .
C3 C 0.2066(2) 0.29138(15) 0.88497(8) 0.0227(6) Uani 1 1 d . . .
C4 C 0.1971(3) 0.22913(15) 0.90640(9) 0.0245(6) Uani 1 1 d . . .
H4 H 0.2348 0.1879 0.8971 0.029 Uiso 1 1 calc R . .
C5 C 0.1334(3) 0.22738(16) 0.94077(9) 0.0267(6) Uani 1 1 d . . .
H5 H 0.1250 0.1845 0.9547 0.032 Uiso 1 1 calc R . .
C6 C 0.2539(2) 0.29219(15) 0.84425(9) 0.0222(6) Uani 1 1 d . . .
C7 C 0.2997(3) 0.35283(15) 0.82704(9) 0.0240(6) Uani 1 1 d . . .
H7 H 0.3081 0.3941 0.8425 0.029 Uiso 1 1 calc R . .
C8 C 0.3325(3) 0.35337(15) 0.78795(9) 0.0237(6) Uani 1 1 d . . .
H8 H 0.3625 0.3953 0.7767 0.028 Uiso 1 1 calc R . .
C9 C 0.3226(2) 0.29335(14) 0.76436(8) 0.0213(6) Uani 1 1 d . . .
C10 C 0.2793(2) 0.23207(15) 0.78185(9) 0.0223(6) Uani 1 1 d . . .
H10 H 0.2738 0.1904 0.7666 0.027 Uiso 1 1 calc R . .
C11 C 0.2447(3) 0.23156(15) 0.82080(9) 0.0228(6) Uani 1 1 d . . .
H11 H 0.2143 0.1898 0.8320 0.027 Uiso 1 1 calc R . .
C12 C 0.3570(2) 0.29358(14) 0.72233(9) 0.0214(6) Uani 1 1 d . . .
C13 C 0.3493(2) 0.35411(15) 0.69900(9) 0.0231(6) Uani 1 1 d . . .
H13 H 0.3206 0.3963 0.7103 0.028 Uiso 1 1 calc R . .
C14 C 0.3829(3) 0.35304(15) 0.66009(9) 0.0248(6) Uani 1 1 d . . .
H14 H 0.3766 0.3944 0.6446 0.030 Uiso 1 1 calc R . .
C15 C 0.4336(3) 0.23435(15) 0.66501(9) 0.0249(6) Uani 1 1 d . . .
H15 H 0.4627 0.1929 0.6530 0.030 Uiso 1 1 calc R . .
C16 C 0.4007(3) 0.23330(15) 0.70396(9) 0.0239(6) Uani 1 1 d . . .
H16 H 0.4076 0.1911 0.7187 0.029 Uiso 1 1 calc R . .
C17 C 0.4562(3) 0.29366(16) 0.60051(9) 0.0268(6) Uani 1 1 d . . .
H17A H 0.5091 0.2536 0.5948 0.032 Uiso 1 1 calc R . .
H17B H 0.4990 0.3373 0.5940 0.032 Uiso 1 1 calc R . .
C18 C 0.3447(3) 0.28831(15) 0.57540(8) 0.0235(6) Uani 1 1 d . . .
C19 C 0.3000(3) 0.34770(15) 0.55623(8) 0.0257(6) Uani 1 1 d . . .
H19 H 0.3428 0.3905 0.5577 0.031 Uiso 1 1 calc R . .
C20 C 0.1933(3) 0.34436(15) 0.53504(8) 0.0255(6) Uani 1 1 d . . .
H20 H 0.1635 0.3849 0.5220 0.031 Uiso 1 1 calc R . .
C21 C 0.1297(3) 0.28219(15) 0.53276(8) 0.0238(6) Uani 1 1 d . . .
C22 C 0.1757(3) 0.22259(15) 0.55131(9) 0.0264(6) Uani 1 1 d . . .
H22 H 0.1335 0.1796 0.5495 0.032 Uiso 1 1 calc R . .
C23 C 0.2822(3) 0.22554(15) 0.57227(9) 0.0263(6) Uani 1 1 d . . .
H23 H 0.3130 0.1846 0.5846 0.032 Uiso 1 1 calc R . .
C24 C 0.0085(3) 0.28061(16) 0.51314(9) 0.0269(7) Uani 1 1 d . . .
H24A H -0.0002 0.3203 0.4944 0.032 Uiso 1 1 calc R . .
H24B H -0.0022 0.2365 0.4981 0.032 Uiso 1 1 calc R . .
N3 N 0.6102(3) 0.36832(16) 0.52500(9) 0.0440(8) Uani 1 1 d . . .
C40 C 0.6431(3) 0.42331(18) 0.51750(10) 0.0337(7) Uani 1 1 d . . .
C41 C 0.6851(4) 0.49220(19) 0.50730(13) 0.0510(10) Uani 1 1 d . . .
H41A H 0.6241 0.5269 0.5136 0.076 Uiso 1 1 calc R . .
H41B H 0.7018 0.4940 0.4789 0.076 Uiso 1 1 calc R . .
H41C H 0.7580 0.5025 0.5225 0.076 Uiso 1 1 calc R . .
C25 C 0.0387(3) 0.24660(15) 0.70988(10) 0.0271(7) Uani 1 1 d . . .
C26 C 0.0752(3) 0.24610(17) 0.67022(10) 0.0310(7) Uani 1 1 d . . .
H26 H 0.0905 0.2027 0.6575 0.037 Uiso 1 1 calc R . .
C27 C 0.0891(3) 0.30739(17) 0.64942(10) 0.0308(7) Uani 1 1 d . . .
H27 H 0.1147 0.3064 0.6227 0.037 Uiso 1 1 calc R . .
C28 C 0.0653(3) 0.37161(16) 0.66805(9) 0.0283(7) Uani 1 1 d . . .
H28 H 0.0727 0.4140 0.6536 0.034 Uiso 1 1 calc R . .
C29 C 0.0316(3) 0.37335(15) 0.70695(9) 0.0261(6) Uani 1 1 d . . .
H29 H 0.0173 0.4172 0.7192 0.031 Uiso 1 1 calc R . .
C30 C 0.0176(2) 0.31137(15) 0.72931(9) 0.0242(6) Uani 1 1 d . . .
C31 C 0.0184(3) 0.18268(16) 0.73110(10) 0.0323(7) Uani 1 1 d . . .
H31 H 0.0312 0.1393 0.7181 0.039 Uiso 1 1 calc R . .
C32 C 0.2224(6) 0.5463(4) 0.6991(4) 0.0637(8) Uani 0.763(18) 1 d P A 1
H32 H 0.2472 0.5466 0.6723 0.076 Uiso 0.763(18) 1 calc PR A 1
C33 C 0.3078(10) 0.5426(4) 0.7301(5) 0.0637(8) Uani 0.763(18) 1 d P A 1
H33 H 0.3903 0.5397 0.7247 0.076 Uiso 0.763(18) 1 calc PR A 1
C34 C 0.2668(11) 0.5433(4) 0.7693(6) 0.0637(8) Uani 0.763(18) 1 d P A 1
H34 H 0.3225 0.5406 0.7908 0.076 Uiso 0.763(18) 1 calc PR A 1
C35 C 0.1389(4) 0.5481(4) 0.7775(3) 0.0637(8) Uani 0.763(18) 1 d P . 1
C36 C 0.0562(5) 0.5514(3) 0.74658(12) 0.0637(8) Uani 0.763(18) 1 d PD . 1
C37 C 0.1020(5) 0.5495(4) 0.7077(2) 0.0637(8) Uani 0.763(18) 1 d PD A 1
C38 C 0.0154(6) 0.5527(3) 0.68066(14) 0.0343(15) Uani 0.50 1 d PD . .
H38 H 0.0372 0.5570 0.6536 0.041 Uiso 0.763(18) 1 calc PR A 1
H38A H 0.0456 0.5533 0.6545 0.041 Uiso 0.237(18) 1 calc PR A 2
C39 C -0.1044(5) 0.5503(3) 0.68904(15) 0.0298(14) Uani 0.50 1 d PD . .
H39 H -0.1608 0.5503 0.6678 0.036 Uiso 0.763(18) 1 calc PR A 1
H39A H -0.1538 0.5542 0.6660 0.036 Uiso 0.237(18) 1 calc PR A 2
C32A C 0.245(2) 0.5418(12) 0.7008(13) 0.0637(8) Uani 0.237(18) 1 d PD A 2
H32A H 0.2716 0.5410 0.6743 0.076 Uiso 0.237(18) 1 calc PR A 2
C33A C 0.313(3) 0.5342(12) 0.7325(16) 0.0637(8) Uani 0.237(18) 1 d PD A 2
H33A H 0.3954 0.5257 0.7287 0.076 Uiso 0.237(18) 1 calc PR A 2
C34A C 0.273(4) 0.5379(12) 0.770(2) 0.0637(8) Uani 0.237(18) 1 d PD A 2
H34A H 0.3323 0.5357 0.7904 0.076 Uiso 0.237(18) 1 calc PR A 2
C35A C 0.1576(13) 0.5446(12) 0.7822(8) 0.0637(8) Uani 0.237(18) 1 d PD . 2
C36A C 0.0798(17) 0.5485(9) 0.74536(19) 0.0637(8) Uani 0.237(18) 1 d PD . 2
C37A C 0.0882(9) 0.5542(12) 0.7153(7) 0.0637(8) Uani 0.237(18) 1 d PD A 2
P1 P 0.47779(8) 0.46371(4) 0.38289(3) 0.0327(2) Uani 1 1 d . . .
F1 F 0.36552(19) 0.41763(11) 0.37061(7) 0.0515(6) Uani 1 1 d . . .
F2 F 0.5902(2) 0.51053(11) 0.39502(7) 0.0539(6) Uani 1 1 d . . .
F3 F 0.4795(2) 0.42993(11) 0.42627(6) 0.0483(5) Uani 1 1 d . . .
F4 F 0.3910(2) 0.52451(11) 0.39751(6) 0.0547(6) Uani 1 1 d . . .
F5 F 0.4780(2) 0.49844(11) 0.33927(6) 0.0459(5) Uani 1 1 d . . .
F6 F 0.56383(19) 0.40340(10) 0.36768(7) 0.0469(5) Uani 1 1 d . . .
P2 P 0.95710(8) 0.44315(4) 0.42866(3) 0.0345(2) Uani 1 1 d . . .
F7 F 0.86913(18) 0.40021(10) 0.45696(6) 0.0448(5) Uani 1 1 d . . .
F8 F 1.0458(2) 0.48490(11) 0.40089(8) 0.0549(6) Uani 1 1 d . . .
F9 F 1.06835(19) 0.41304(12) 0.45328(8) 0.0573(6) Uani 1 1 d . . .
F10 F 0.9521(2) 0.50802(11) 0.45833(7) 0.0551(6) Uani 1 1 d . . .
F11 F 0.8476(2) 0.47263(13) 0.40431(7) 0.0569(6) Uani 1 1 d . . .
F12 F 0.9633(2) 0.37623(11) 0.40004(7) 0.0580(6) Uani 1 1 d . . .

loop_
_atom_site_aniso_label
_atom_site_aniso_U_11
_atom_site_aniso_U_22
_atom_site_aniso_U_33
_atom_site_aniso_U_23
_atom_site_aniso_U_13
_atom_site_aniso_U_12
N1 0.0230(12) 0.0261(13) 0.0232(12) -0.0012(10) 0.0006(10) 0.0009(10)
N2 0.0219(12) 0.0235(12) 0.0254(13) 0.0018(10) 0.0027(10) -0.0014(10)
C1 0.0257(15) 0.0221(15) 0.0306(16) -0.0052(12) -0.0007(12) 0.0001(12)
C2 0.0256(15) 0.0198(14) 0.0293(15) -0.0027(12) -0.0002(12) -0.0037(12)
C3 0.0183(14) 0.0232(14) 0.0266(15) -0.0021(12) -0.0023(11) -0.0010(11)
C4 0.0235(15) 0.0225(15) 0.0275(15) -0.0017(12) 0.0015(12) 0.0031(12)
C5 0.0298(16) 0.0230(15) 0.0272(15) 0.0020(12) 0.0008(12) 0.0037(12)
C6 0.0186(14) 0.0201(14) 0.0278(15) -0.0003(12) -0.0008(11) 0.0010(11)
C7 0.0240(15) 0.0191(14) 0.0289(15) -0.0029(12) 0.0002(12) -0.0015(12)
C8 0.0224(14) 0.0171(14) 0.0316(16) 0.0021(12) 0.0012(12) -0.0020(11)
C9 0.0180(14) 0.0184(14) 0.0275(15) 0.0017(11) -0.0003(11) 0.0016(11)
C10 0.0225(14) 0.0169(13) 0.0276(15) -0.0028(11) 0.0011(11) -0.0009(11)
C11 0.0235(14) 0.0174(14) 0.0277(15) 0.0020(11) 0.0013(11) -0.0014(11)
C12 0.0171(13) 0.0186(14) 0.0285(15) -0.0004(11) -0.0008(11) -0.0027(11)
C13 0.0217(14) 0.0187(14) 0.0289(15) -0.0007(11) 0.0023(11) -0.0004(11)
C14 0.0268(15) 0.0175(14) 0.0299(15) 0.0029(12) 0.0000(12) -0.0023(12)
C15 0.0247(15) 0.0201(14) 0.0299(16) -0.0008(12) 0.0027(12) 0.0016(12)
C16 0.0260(15) 0.0188(14) 0.0270(15) 0.0028(11) 0.0011(12) -0.0005(12)
C17 0.0257(15) 0.0286(16) 0.0262(15) 0.0027(12) 0.0073(12) 0.0008(12)
C18 0.0236(15) 0.0243(15) 0.0229(14) -0.0008(12) 0.0088(11) 0.0016(12)
C19 0.0295(16) 0.0212(15) 0.0267(15) 0.0003(12) 0.0055(12) -0.0044(12)
C20 0.0296(16) 0.0215(14) 0.0256(15) 0.0028(12) 0.0048(12) 0.0019(12)
C21 0.0282(15) 0.0240(15) 0.0193(14) -0.0037(11) 0.0072(11) -0.0006(12)
C22 0.0321(16) 0.0194(14) 0.0280(15) -0.0044(12) 0.0071(12) -0.0022(12)
C23 0.0329(16) 0.0183(14) 0.0278(15) -0.0006(12) 0.0072(12) 0.0047(12)
C24 0.0301(16) 0.0287(16) 0.0220(14) -0.0001(12) 0.0055(12) -0.0040(13)
N3 0.059(2) 0.0398(18) 0.0333(16) -0.0055(13) 0.0081(14) -0.0171(15)
C40 0.0338(18) 0.0372(19) 0.0303(17) -0.0023(14) 0.0064(14) -0.0020(15)
C41 0.053(2) 0.0320(19) 0.068(3) 0.0059(18) 0.023(2) 0.0019(17)
C25 0.0208(15) 0.0198(15) 0.0405(17) -0.0054(13) -0.0055(12) 0.0000(12)
C26 0.0243(15) 0.0267(16) 0.0419(18) -0.0122(14) -0.0039(13) 0.0043(13)
C27 0.0243(16) 0.0363(18) 0.0318(16) -0.0078(14) -0.0007(13) 0.0004(13)
C28 0.0272(16) 0.0249(15) 0.0327(16) 0.0000(13) 0.0000(13) 0.0007(12)
C29 0.0252(15) 0.0183(14) 0.0349(16) -0.0033(12) 0.0008(12) 0.0009(12)
C30 0.0161(13) 0.0207(14) 0.0356(16) -0.0009(12) -0.0031(12) -0.0006(11)
C31 0.0299(17) 0.0165(14) 0.0503(18) -0.0056(13) -0.0088(14) 0.0018(12)
C32 0.0326(11) 0.0124(9) 0.146(2) -0.0004(12) -0.0131(12) -0.0004(9)
C33 0.0326(11) 0.0124(9) 0.146(2) -0.0004(12) -0.0131(12) -0.0004(9)
C34 0.0326(11) 0.0124(9) 0.146(2) -0.0004(12) -0.0131(12) -0.0004(9)
C35 0.0326(11) 0.0124(9) 0.146(2) -0.0004(12) -0.0131(12) -0.0004(9)
C36 0.0326(11) 0.0124(9) 0.146(2) -0.0004(12) -0.0131(12) -0.0004(9)
C37 0.0326(11) 0.0124(9) 0.146(2) -0.0004(12) -0.0131(12) -0.0004(9)
C38 0.061(5) 0.015(3) 0.028(3) 0.002(2) -0.002(3) 0.001(3)
C39 0.042(4) 0.021(3) 0.026(3) 0.000(2) -0.005(3) 0.006(3)
C32A 0.0326(11) 0.0124(9) 0.146(2) -0.0004(12) -0.0131(12) -0.0004(9)
C33A 0.0326(11) 0.0124(9) 0.146(2) -0.0004(12) -0.0131(12) -0.0004(9)
C34A 0.0326(11) 0.0124(9) 0.146(2) -0.0004(12) -0.0131(12) -0.0004(9)
C35A 0.0326(11) 0.0124(9) 0.146(2) -0.0004(12) -0.0131(12) -0.0004(9)
C36A 0.0326(11) 0.0124(9) 0.146(2) -0.0004(12) -0.0131(12) -0.0004(9)
C37A 0.0326(11) 0.0124(9) 0.146(2) -0.0004(12) -0.0131(12) -0.0004(9)
P1 0.0425(5) 0.0171(4) 0.0383(5) -0.0005(3) -0.0033(4) 0.0022(3)
F1 0.0444(12) 0.0402(12) 0.0697(15) -0.0052(10) -0.0051(11) -0.0038(10)
F2 0.0700(15) 0.0311(11) 0.0597(14) 0.0115(10) -0.0228(11) -0.0171(10)
F3 0.0654(14) 0.0320(11) 0.0476(12) 0.0103(9) 0.0010(10) 0.0050(10)
F4 0.0836(17) 0.0322(11) 0.0483(13) -0.0042(9) -0.0006(11) 0.0261(11)
F5 0.0609(14) 0.0372(11) 0.0393(11) 0.0028(9) -0.0051(10) 0.0007(10)
F6 0.0468(12) 0.0296(10) 0.0646(14) -0.0014(9) 0.0066(10) 0.0084(9)
P2 0.0305(4) 0.0192(4) 0.0540(5) -0.0030(4) 0.0056(4) 0.0019(3)
F7 0.0394(11) 0.0360(11) 0.0593(13) -0.0023(9) 0.0132(9) -0.0019(9)
F8 0.0487(13) 0.0358(11) 0.0806(16) 0.0110(11) 0.0174(11) -0.0049(10)
F9 0.0362(12) 0.0445(13) 0.0913(18) 0.0137(12) -0.0017(11) 0.0064(10)
F10 0.0704(16) 0.0274(11) 0.0676(15) -0.0114(10) 0.0044(12) -0.0030(10)
F11 0.0418(12) 0.0666(15) 0.0621(14) 0.0057(12) -0.0030(10) 0.0108(11)
F12 0.0685(15) 0.0332(11) 0.0731(16) -0.0192(11) 0.0256(12) -0.0070(10)

loop_
_atom_type_symbol
_atom_type_description
_atom_type_scat_dispersion_real
_atom_type_scat_dispersion_imag
_atom_type_scat_source
C C 0.0181 0.0091 'International Tables Vol C Tables 4.2.6.8 and 6.1.1.4'
H H 0.0000 0.0000 'International Tables Vol C Tables 4.2.6.8 and 6.1.1.4'
F F 0.0727 0.0534 'International Tables Vol C Tables 4.2.6.8 and 6.1.1.4'
N N 0.0311 0.0180 'International Tables Vol C Tables 4.2.6.8 and 6.1.1.4'
P P 0.2955 0.4335 'International Tables Vol C Tables 4.2.6.8 and 6.1.1.4'

loop_
_geom_angle_atom_site_label_1
_geom_angle_atom_site_label_2
_geom_angle_atom_site_label_3
_geom_angle
_geom_angle_site_symmetry_1
_geom_angle_site_symmetry_3
C1 N1 C24 118.8(2) . 2_556
C5 N1 C1 120.5(3) . .
C5 N1 C24 120.0(3) . 2_556
C14 N2 C17 119.1(2) . .
C15 N2 C14 120.5(3) . .
C15 N2 C17 120.3(2) . .
N1 C1 H1 119.7 . .
N1 C1 C2 120.6(3) . .
C2 C1 H1 119.7 . .
C1 C2 H2 119.9 . .
C1 C2 C3 120.1(3) . .
C3 C2 H2 119.9 . .
C2 C3 C6 121.2(3) . .
C4 C3 C2 117.3(3) . .
C4 C3 C6 121.3(3) . .
C3 C4 H4 119.9 . .
C5 C4 C3 120.2(3) . .
C5 C4 H4 119.9 . .
N1 C5 C4 120.8(3) . .
N1 C5 H5 119.6 . .
C4 C5 H5 119.6 . .
C7 C6 C3 122.2(3) . .
C7 C6 C11 118.3(3) . .
C11 C6 C3 119.3(3) . .
C6 C7 H7 119.7 . .
C8 C7 C6 120.7(3) . .
C8 C7 H7 119.7 . .
C7 C8 H8 119.4 . .
C7 C8 C9 121.2(3) . .
C9 C8 H8 119.4 . .
C8 C9 C10 118.2(3) . .
C8 C9 C12 121.6(3) . .
C10 C9 C12 120.3(3) . .
C9 C10 H10 119.6 . .
C11 C10 C9 120.8(3) . .
C11 C10 H10 119.6 . .
C6 C11 H11 119.6 . .
C10 C11 C6 120.8(3) . .
C10 C11 H11 119.6 . .
C13 C12 C9 121.8(3) . .
C16 C12 C9 121.4(3) . .
C16 C12 C13 116.8(3) . .
C12 C13 H13 119.7 . .
C14 C13 C12 120.6(3) . .
C14 C13 H13 119.7 . .
N2 C14 C13 120.6(3) . .
N2 C14 H14 119.7 . .
C13 C14 H14 119.7 . .
N2 C15 H15 119.7 . .
N2 C15 C16 120.6(3) . .
C16 C15 H15 119.7 . .
C12 C16 H16 119.6 . .
C15 C16 C12 120.9(3) . .
C15 C16 H16 119.6 . .
N2 C17 H17A 109.7 . .
N2 C17 H17B 109.7 . .
N2 C17 C18 109.8(2) . .
H17A C17 H17B 108.2 . .
C18 C17 H17A 109.7 . .
C18 C17 H17B 109.7 . .
C19 C18 C17 119.7(3) . .
C23 C18 C17 121.0(3) . .
C23 C18 C19 119.2(3) . .
C18 C19 H19 119.9 . .
C20 C19 C18 120.1(3) . .
C20 C19 H19 119.9 . .
C19 C20 H20 119.7 . .
C19 C20 C21 120.5(3) . .
C21 C20 H20 119.7 . .
C20 C21 C22 119.2(3) . .
C20 C21 C24 120.2(3) . .
C22 C21 C24 120.5(3) . .
C21 C22 H22 119.7 . .
C23 C22 C21 120.5(3) . .
C23 C22 H22 119.7 . .
C18 C23 H23 119.8 . .
C22 C23 C18 120.4(3) . .
C22 C23 H23 119.8 . .
N1 C24 C21 108.0(2) 2_556 .
N1 C24 H24A 110.1 2_556 .
N1 C24 H24B 110.1 2_556 .
C21 C24 H24A 110.1 . .
C21 C24 H24B 110.1 . .
H24A C24 H24B 108.4 . .
N3 C40 C41 178.9(4) . .
C40 C41 H41A 109.5 . .
C40 C41 H41B 109.5 . .
C40 C41 H41C 109.5 . .
H41A C41 H41B 109.5 . .
H41A C41 H41C 109.5 . .
H41B C41 H41C 109.5 . .
C26 C25 C30 119.8(3) . .
C26 C25 C31 121.3(3) . .
C30 C25 C31 118.9(3) . .
C25 C26 H26 119.4 . .
C27 C26 C25 121.1(3) . .
C27 C26 H26 119.4 . .
C26 C27 H27 120.3 . .
C26 C27 C28 119.5(3) . .
C28 C27 H27 120.3 . .
C27 C28 H28 119.8 . .
C29 C28 C27 120.4(3) . .
C29 C28 H28 119.8 . .
C28 C29 H29 119.2 . .
C28 C29 C30 121.6(3) . .
C30 C29 H29 119.2 . .
C25 C30 C30 119.39(18) . 2_556
C29 C30 C25 117.6(3) . .
C29 C30 C30 122.99(17) . 2_556
C25 C31 H31 119.2 . .
C31 C31 C25 121.68(18) 2_556 .
C31 C31 H31 119.2 2_556 .
C33 C32 H32 120.0 . .
C37 C32 H32 120.0 . .
C37 C32 C33 120.0(11) . .
C32 C33 H33 121.1 . .
C34 C33 C32 117.9(10) . .
C34 C33 H33 121.1 . .
C33 C34 H34 119.6 . .
C33 C34 C35 120.9(13) . .
C35 C34 H34 119.6 . .
C36 C35 C34 120.4(10) . .
C39 C35 C34 120.8(10) 2_556 .
C39 C35 C36 118.8(5) 2_556 .
C35 C36 C37 116.4(5) . .
C36 C36 C35 120.9(6) 2_556 .
C36 C36 C37 122.6(5) 2_556 .
C32 C37 C36 124.4(8) . .
C38 C37 C32 124.4(8) . .
C38 C37 C36 111.2(5) . .
C37 C38 H38 117.8 . .
C37 C38 H38A 111.7 . .
C37 C38 C39 124.5(5) . .
C37 C38 C37A 12.6(8) . .
H38 C38 H38A 7.3 . .
C39 C38 H38 117.8 . .
C39 C38 H38A 123.7 . .
C39 C38 C37A 112.7(7) . .
C37A C38 H38 129.3 . .
C37A C38 H38A 123.7 . .
C35 C39 C38 121.7(5) 2_556 .
C35 C39 H39 119.2 2_556 .
C35 C39 H39A 125.2 2_556 .
C38 C39 H39 119.2 . .
C38 C39 H39A 112.9 . .
H39 C39 H39A 7.5 . .
C35A C39 C35 13.0(13) 2_556 2_556
C35A C39 C38 134.2(12) 2_556 .
C35A C39 H39 106.5 2_556 .
C35A C39 H39A 112.9 2_556 .
C33A C32A H32A 124.8 . .
C33A C32A C37A 110(3) . .
C37A C32A H32A 124.8 . .
C32A C33A H33A 118.1 . .
C32A C33A C34A 124(3) . .
C34A C33A H33A 118.1 . .
C33A C34A H34A 116.0 . .
C33A C34A C35A 128(4) . .
C35A C34A H34A 116.0 . .
C39 C35A C34A 140(3) 2_556 .
C39 C35A C36A 112.6(8) 2_556 .
C34A C35A C36A 107(3) . .
C35A C36A C36A 114.7(8) . 2_556
C37A C36A C35A 139.2(16) . .
C37A C36A C36A 106.0(12) . 2_556
C38 C37A C32A 108.7(17) . .
C36A C37A C38 138.7(16) . .
C36A C37A C32A 110.5(18) . .
F1 P1 F2 179.54(14) . .
F1 P1 F3 90.68(13) . .
F1 P1 F4 89.82(14) . .
F1 P1 F5 90.21(13) . .
F1 P1 F6 89.95(13) . .
F2 P1 F3 89.69(12) . .
F2 P1 F4 89.89(14) . .
F2 P1 F5 89.42(12) . .
F3 P1 F4 90.60(12) . .
F3 P1 F5 179.11(14) . .
F4 P1 F5 89.50(12) . .
F6 P1 F2 90.33(14) . .
F6 P1 F3 90.18(12) . .
F6 P1 F4 179.19(13) . .
F6 P1 F5 89.73(12) . .
F8 P2 F7 179.10(14) . .
F8 P2 F9 89.59(14) . .
F8 P2 F10 90.39(14) . .
F8 P2 F12 90.75(13) . .
F9 P2 F7 89.56(13) . .
F9 P2 F12 89.08(14) . .
F10 P2 F7 89.86(13) . .
F10 P2 F9 89.41(14) . .
F10 P2 F12 178.10(14) . .
F11 P2 F7 90.47(13) . .
F11 P2 F8 90.39(14) . .
F11 P2 F9 179.82(17) . .
F11 P2 F10 90.77(14) . .
F11 P2 F12 90.75(15) . .
F12 P2 F7 88.97(12) . .

loop_
_geom_bond_atom_site_label_1
_geom_bond_atom_site_label_2
_geom_bond_distance
_geom_bond_site_symmetry_2
N1 C1 1.356(4) .
N1 C5 1.346(4) .
N1 C24 1.497(4) 2_556
N2 C14 1.355(4) .
N2 C15 1.346(4) .
N2 C17 1.498(4) .
C1 H1 0.9500 .
C1 C2 1.366(4) .
C2 H2 0.9500 .
C2 C3 1.409(4) .
C3 C4 1.397(4) .
C3 C6 1.479(4) .
C4 H4 0.9500 .
C4 C5 1.372(4) .
C5 H5 0.9500 .
C6 C7 1.398(4) .
C6 C11 1.406(4) .
C7 H7 0.9500 .
C7 C8 1.374(4) .
C8 H8 0.9500 .
C8 C9 1.399(4) .
C9 C10 1.402(4) .
C9 C12 1.474(4) .
C10 H10 0.9500 .
C10 C11 1.375(4) .
C11 H11 0.9500 .
C12 C13 1.401(4) .
C12 C16 1.401(4) .
C13 H13 0.9500 .
C13 C14 1.370(4) .
C14 H14 0.9500 .
C15 H15 0.9500 .
C15 C16 1.369(4) .
C16 H16 0.9500 .
C17 H17A 0.9900 .
C17 H17B 0.9900 .
C17 C18 1.505(4) .
C18 C19 1.396(4) .
C18 C23 1.394(4) .
C19 H19 0.9500 .
C19 C20 1.389(4) .
C20 H20 0.9500 .
C20 C21 1.389(4) .
C21 C22 1.395(4) .
C21 C24 1.506(4) .
C22 H22 0.9500 .
C22 C23 1.382(4) .
C23 H23 0.9500 .
C24 N1 1.497(4) 2_556
C24 H24A 0.9900 .
C24 H24B 0.9900 .
N3 C40 1.144(5) .
C40 C41 1.443(5) .
C41 H41A 0.9800 .
C41 H41B 0.9800 .
C41 H41C 0.9800 .
C25 C26 1.404(5) .
C25 C30 1.423(4) .
C25 C31 1.436(4) .
C26 H26 0.9500 .
C26 C27 1.376(5) .
C27 H27 0.9500 .
C27 C28 1.407(4) .
C28 H28 0.9500 .
C28 C29 1.371(4) .
C29 H29 0.9500 .
C29 C30 1.414(4) .
C30 C30 1.456(6) 2_556
C31 C31 1.346(7) 2_556
C31 H31 0.9500 .
C32 H32 0.9500 .
C32 C33 1.411(16) .
C32 C37 1.391(10) .
C33 H33 0.9500 .
C33 C34 1.40(2) .
C34 H34 0.9500 .
C34 C35 1.472(14) .
C35 C36 1.388(9) .
C35 C39 1.198(10) 2_556
C36 C36 1.289(12) 2_556
C36 C37 1.414(10) .
C37 C38 1.326(9) .
C38 H38 0.9500 .
C38 H38A 0.9500 .
C38 C39 1.381(9) .
C38 C37A 1.416(19) .
C39 C35 1.198(10) 2_556
C39 H39 0.9500 .
C39 H39A 0.9500 .
C39 C35A 1.151(19) 2_556
C32A H32A 0.9500 .
C32A C33A 1.31(6) .
C32A C37A 1.85(3) .
C33A H33A 0.9500 .
C33A C34A 1.35(7) .
C34A H34A 0.9500 .
C34A C35A 1.38(5) .
C35A C39 1.151(19) 2_556
C35A C36A 1.51(3) .
C36A C36A 1.83(4) 2_556
C36A C37A 1.02(3) .
P1 F1 1.589(2) .
P1 F2 1.597(2) .
P1 F3 1.598(2) .
P1 F4 1.601(2) .
P1 F5 1.613(2) .
P1 F6 1.595(2) .
P2 F7 1.610(2) .
P2 F8 1.593(2) .
P2 F9 1.598(2) .
P2 F10 1.595(2) .
P2 F11 1.574(2) .
P2 F12 1.605(2) .

loop_
_geom_torsion_atom_site_label_1
_geom_torsion_atom_site_label_2
_geom_torsion_atom_site_label_3
_geom_torsion_atom_site_label_4
_geom_torsion
_geom_torsion_site_symmetry_1
_geom_torsion_site_symmetry_4
N1 C1 C2 C3 0.3(4) . .
N2 C15 C16 C12 0.3(4) . .
N2 C17 C18 C19 103.7(3) . .
N2 C17 C18 C23 -73.6(3) . .
C1 N1 C5 C4 -4.4(4) . .
C1 C2 C3 C4 -6.5(4) . .
C1 C2 C3 C6 168.8(3) . .
C2 C3 C4 C5 7.4(4) . .
C2 C3 C6 C7 25.7(4) . .
C2 C3 C6 C11 -149.4(3) . .
C3 C4 C5 N1 -2.2(4) . .
C3 C6 C7 C8 -173.9(3) . .
C3 C6 C11 C10 175.0(3) . .
C4 C3 C6 C7 -159.2(3) . .
C4 C3 C6 C11 25.7(4) . .
C5 N1 C1 C2 5.3(4) . .
C6 C3 C4 C5 -167.9(3) . .
C6 C7 C8 C9 -0.8(4) . .
C7 C6 C11 C10 -0.4(4) . .
C7 C8 C9 C10 -0.7(4) . .
C7 C8 C9 C12 179.7(3) . .
C8 C9 C10 C11 1.7(4) . .
C8 C9 C12 C13 -29.4(4) . .
C8 C9 C12 C16 149.6(3) . .
C9 C10 C11 C6 -1.1(4) . .
C9 C12 C13 C14 179.4(3) . .
C9 C12 C16 C15 -179.3(3) . .
C10 C9 C12 C13 151.0(3) . .
C10 C9 C12 C16 -30.0(4) . .
C11 C6 C7 C8 1.3(4) . .
C12 C9 C10 C11 -178.7(3) . .
C12 C13 C14 N2 -0.5(4) . .
C13 C12 C16 C15 -0.2(4) . .
C14 N2 C15 C16 -0.5(4) . .
C14 N2 C17 C18 -78.0(3) . .
C15 N2 C14 C13 0.6(4) . .
C15 N2 C17 C18 98.9(3) . .
C16 C12 C13 C14 0.3(4) . .
C17 N2 C14 C13 177.5(3) . .
C17 N2 C15 C16 -177.4(3) . .
C17 C18 C19 C20 -176.0(3) . .
C17 C18 C23 C22 175.6(3) . .
C18 C19 C20 C21 0.2(4) . .
C19 C18 C23 C22 -1.7(4) . .
C19 C20 C21 C22 -1.4(4) . .
C19 C20 C21 C24 174.0(3) . .
C20 C21 C22 C23 1.1(4) . .
C20 C21 C24 N1 -97.4(3) . 2_556
C21 C22 C23 C18 0.5(4) . .
C22 C21 C24 N1 78.0(3) . 2_556
C23 C18 C19 C20 1.4(4) . .
C24 N1 C1 C2 -165.3(3) 2_556 .
C24 N1 C5 C4 166.1(3) 2_556 .
C24 C21 C22 C23 -174.4(3) . .
C25 C26 C27 C28 -0.7(5) . .
C26 C25 C30 C29 1.7(4) . .
C26 C25 C30 C30 -178.7(3) . 2_556
C26 C25 C31 C31 -178.9(4) . 2_556
C26 C27 C28 C29 1.8(5) . .
C27 C28 C29 C30 -1.1(5) . .
C28 C29 C30 C25 -0.6(4) . .
C28 C29 C30 C30 179.8(3) . 2_556
C30 C25 C26 C27 -1.1(4) . .
C30 C25 C31 C31 -0.9(5) . 2_556
C31 C25 C26 C27 176.9(3) . .
C31 C25 C30 C29 -176.3(3) . .
C31 C25 C30 C30 3.3(5) . 2_556
C32 C33 C34 C35 -0.3(9) . .
C32 C37 C38 C39 174.6(7) . .
C32 C37 C38 C37A -164(6) . .
C33 C32 C37 C36 1.8(12) . .
C33 C32 C37 C38 -179.6(7) . .
C33 C34 C35 C36 0.6(8) . .
C33 C34 C35 C39 -178.3(7) . 2_556
C34 C35 C36 C36 175.8(4) . 2_556
C34 C35 C36 C37 0.2(8) . .
C35 C36 C37 C32 -1.5(10) . .
C35 C36 C37 C38 179.8(6) . .
C36 C36 C37 C32 -177.0(6) 2_556 .
C36 C36 C37 C38 4.3(8) 2_556 .
C36 C37 C38 C39 -6.7(10) . .
C36 C37 C38 C37A 15(5) . .
C37 C32 C33 C34 -0.9(10) . .
C37 C38 C39 C35 3.4(11) . 2_556
C37 C38 C39 C35A -1.2(19) . 2_556
C37 C38 C37A C32A 9(4) . .
C37 C38 C37A C36A -152(8) . .
C39 C35 C36 C36 -5.2(8) 2_556 2_556
C39 C35 C36 C37 179.2(8) 2_556 .
C39 C38 C37A C32A 170.2(12) . .
C39 C38 C37A C36A 9(4) . .
C39 C35A C36A C36A -8.4(16) 2_556 2_556
C39 C35A C36A C37A 167(4) 2_556 .
C32A C33A C34A C35A 5(3) . .
C33A C32A C37A C38 -172.2(18) . .
C33A C32A C37A C36A -5(3) . .
C33A C34A C35A C39 -178(3) . 2_556
C33A C34A C35A C36A -1(2) . .
C34A C35A C36A C36A 174.0(9) . 2_556
C34A C35A C36A C37A -11(3) . .
C35A C36A C37A C38 173.9(18) . .
C35A C36A C37A C32A 13(4) . .
C36A C36A C37A C38 -11(4) 2_556 .
C36A C36A C37A C32A -171.5(13) 2_556 .
C37A C38 C39 C35 -1.6(13) . 2_556
C37A C38 C39 C35A -6(2) . 2_556
C37A C32A C33A C34A -2(3) . .
